data_8103441
loop_
_publ_author_name
'Held, P.'
'Becker, P.'
'Bohaty, L.'

_publ_section_title
;
 Crystal growth of ferroelectric and ferroelastic K3 (Nb3 O6 (B O3)2) and
 crystal structure of the room temperature modification
;
_journal_name_full 'Zeitschrift fuer Kristallographie (149,1979-)'
_journal_page_first 449
_journal_page_last 452
_journal_volume 211
_journal_year 1996
_chemical_formula_sum 'B2 K3 Nb3 O12'
_chemical_name_systematic 'K3 (Nb3 O6 (B O3)2)'
_space_group_IT_number 26
_symmetry_space_group_name_Hall 'P -2a 2a'
_symmetry_space_group_name_H-M 'P 21 m a'
_cell_angle_alpha 90
_cell_angle_beta 90
_cell_angle_gamma 90
_cell_formula_units_Z 4
_cell_length_a 17.506
_cell_length_b 15.162
_cell_length_c 3.968
_cell_volume 1053.210
_citation_journal_id_ASTM ZEKRDZ
_cod_data_source_file boron_225.cif
_cod_data_source_block B2K3Nb3O12
_cod_original_cell_volume 1053.21
_cod_original_sg_symbol_Hall 'P 2c -2 (z,x,y)'
_cod_database_code 8103441

loop_
_symmetry_equiv_pos_as_xyz
x,y,z
x+1/2,-y,-z
x,-y,z
x+1/2,y,-z

loop_
_atom_site_label
_atom_site_type_symbol
_atom_site_fract_x
_atom_site_fract_y
_atom_site_fract_z
_atom_site_occupancy
_atom_site_U_iso_or_equiv
O7 O-2 0.9683 0.8696 0.5054 1 0.0
O9 O-2 0.8601 0.158 0.0087 1 0.0
O3 O-2 0.9413 0 0.9997 1 0.0
O12 O-2 0.8278 0.59 0.0139 1 0.0
K1 K+1 0.83089 0 0.4866 1 0.0
O13 O-2 0.7377 0.9065 1.0002 1 0.0
O14 O-2 0.9878 0.5937 0.024 1 0.0
K4 K+1 0.63371 0.20207 0.4975 1 0.0
Nb1 Nb+5 0.65582 0 0.95441 1 0.0
O2 O-2 0.9135 0.5 0.5195 1 0.0
K3 K+1 0.58096 0.5 0.4933 1 0.0
O6 O-2 0.7503 0.2485 0.0206 1 0.0
O8 O-2 0.7181 0.3698 0.5189 1 0.0
Nb4 Nb+5 0.72117 0.37686 0.9724 1 0.0
B1 B+3 0.7834 0.1667 0.0083 1 0.0
O10 O-2 0.6103 0.3421 0.0209 1 0.0
O1 O-2 0.6635 0 0.5007 1 0.0
Nb2 Nb+5 0.97116 0.87691 0.9643 1 0.0
O11 O-2 0.5775 0.9096 0.996 1 0.0
O5 O-2 0.0004 0.7485 0.0074 1 0.0
Nb3 Nb+5 0.90594 0.5 0.9784 1 0.0
K2 K+1 0.88392 0.70192 0.49308 1 0.0
B2 B+3 0.0332 0.6667 0.0029 1 0.0
O4 O-2 0.6921 0.5 0.0114 1 0.0
